data_2023459
loop_
_publ_author_name
'Lerch, Timothy G.'
'Albert, Daniel R.'
'Gau, Michael'
'Rajaseelan, Edward'

_publ_section_title
;
 Syntheses and crystal structures of 4-benzyl-1-ethyl-1,2,4-triazolium
 bromide and its corresponding NHC complexes of rhodium and iridium.
;
_journal_issue 'Pt 4'
_journal_name_full 'Acta crystallographica. Section E, Crystallographic communications'
_journal_page_first 350
_journal_page_last 357
_journal_paper_doi 10.1107/S2056989025002671
_journal_volume 81
_journal_year 2025
_chemical_formula_iupac '[Rh Cl (C8 H12) (C11 H13 N3)]'
_chemical_formula_moiety 'C19 H25 Cl N3 Rh'
_chemical_formula_sum 'C19 H25 Cl N3 Rh'
_chemical_formula_weight 433.78
_chemical_name_systematic (4-Benzyl-1-ethyl-1,2,4-triazol-5-ylidene)chlorido[(1,2,5,6-\h)-cycloocta-1,5-diene]rhodium(I)
_space_group_crystal_system triclinic
_space_group_IT_number 2
_space_group_name_Hall '-P 1'
_space_group_name_H-M_alt 'P -1'
_atom_sites_solution_hydrogens geom
_audit_creation_method
;
Olex2 1.3
(compiled 2020.11.12 svn.r5f609507 for OlexSys, GUI svn.r6408)
;
_cell_angle_alpha 116.818(2)
_cell_angle_beta 103.489(2)
_cell_angle_gamma 93.997(2)
_cell_formula_units_Z 2
_cell_length_a 10.1404(2)
_cell_length_b 10.2958(2)
_cell_length_c 10.3306(2)
_cell_measurement_reflns_used 20452
_cell_measurement_temperature 100
_cell_measurement_theta_max 28.2370
_cell_measurement_theta_min 2.2410
_cell_volume 916.78(4)
_computing_cell_refinement
;
CrysAlisPro 1.171.43.142a (Rigaku OD, 2024)
;
_computing_data_collection
;
CrysAlisPro 1.171.43.142a (Rigaku OD, 2024)
;
_computing_data_reduction
;
CrysAlisPro 1.171.43.142a (Rigaku OD, 2024)
;
_computing_molecular_graphics
;
Olex2 1.3 (Dolomanov <i>et al.</i>,  2009)
;
_computing_publication_material
;
publCIF (Westrip, 2010)
;
_computing_structure_refinement
;
SHELXL2018/3 (Sheldrick, 2015b)
;
_computing_structure_solution
;
SHELXT2018/2 (Sheldrick, 2015a)
;
_diffrn_ambient_temperature 100.00(10)
_diffrn_detector_area_resol_mean 10.0
_diffrn_measured_fraction_theta_full 1.000
_diffrn_measured_fraction_theta_max 1.000
_diffrn_measurement_device '\k-geometry diffractometer'
_diffrn_measurement_device_type 'Rigaku XtaLAB Synergy-S'
_diffrn_measurement_method '\w scans'
_diffrn_radiation_type MoK\a
_diffrn_radiation_wavelength 0.71073
_diffrn_reflns_av_R_equivalents 0.0484
_diffrn_reflns_av_unetI/netI 0.0308
_diffrn_reflns_limit_h_max 13
_diffrn_reflns_limit_h_min -13
_diffrn_reflns_limit_k_max 13
_diffrn_reflns_limit_k_min -13
_diffrn_reflns_limit_l_max 13
_diffrn_reflns_limit_l_min -13
_diffrn_reflns_number 28369
_diffrn_reflns_theta_full 25.242
_diffrn_reflns_theta_max 28.280
_diffrn_reflns_theta_min 2.109
_exptl_absorpt_coefficient_mu 1.082
_exptl_absorpt_correction_T_max 1.00000
_exptl_absorpt_correction_T_min 0.74015
_exptl_absorpt_correction_type multi-scan
_exptl_absorpt_process_details
;
(SCALE3 ABSPACK; Rigaku OD, 2024)
;
_exptl_crystal_colour yellow
_exptl_crystal_density_diffrn 1.571
_exptl_crystal_description block
_exptl_crystal_F_000 444
_exptl_crystal_size_max 0.5
_exptl_crystal_size_mid 0.34
_exptl_crystal_size_min 0.23
_refine_diff_density_max 1.523
_refine_diff_density_min -0.815
_refine_ls_extinction_method none
_refine_ls_goodness_of_fit_ref 1.038
_refine_ls_hydrogen_treatment constr
_refine_ls_matrix_type full
_refine_ls_number_parameters 255
_refine_ls_number_reflns 4565
_refine_ls_number_restraints 76
_refine_ls_restrained_S_all 1.030
_refine_ls_R_factor_all 0.0329
_refine_ls_R_factor_gt 0.0307
_refine_ls_shift/su_max 0.001
_refine_ls_shift/su_mean 0.000
_refine_ls_structure_factor_coef Fsqd
_refine_ls_weighting_details 'w=1/[\s^2^(Fo^2^)+(0.0358P)^2^+1.9752P] where P=(Fo^2^+2Fc^2^)/3'
_refine_ls_weighting_scheme calc
_refine_ls_wR_factor_gt 0.0799
_refine_ls_wR_factor_ref 0.0812
_reflns_number_gt 4281
_reflns_number_total 4565
_reflns_threshold_expression 'I > 2\s(I)'
_cod_data_source_file hb8128.cif
_cod_data_source_block 3
_cod_depositor_comments 'Adding full bibliography for 2023458--2023461.cif.'
_cod_database_code 2023459
_shelx_space_group_comment
;
The symmetry employed for this shelxl refinement is uniquely defined
by the following loop, which should always be used as a source of
symmetry information in preference to the above space-group names.
They are only intended as comments.
;
_shelx_estimated_absorpt_t_min 0.614
_shelx_estimated_absorpt_t_max 0.789

loop_
_space_group_symop_operation_xyz
'x, y, z'
'-x, -y, -z'

loop_
_atom_site_type_symbol
_atom_site_label
_atom_site_fract_x
_atom_site_fract_y
_atom_site_fract_z
_atom_site_U_iso_or_equiv
_atom_site_adp_type
_atom_site_calc_flag
_atom_site_occupancy
_atom_site_disorder_assembly
_atom_site_disorder_group
Rh Rh1 0.27552(2) 0.66593(2) 0.29266(2) 0.01327(7) Uani d 1 . .
Cl Cl1 0.25333(7) 0.40413(6) 0.13661(7) 0.02028(14) Uani d 1 . .
N N1 0.5919(2) 0.7218(3) 0.3706(3) 0.0171(4) Uani d 1 . .
N N2 0.7014(2) 0.7409(3) 0.3184(3) 0.0211(5) Uani d 1 . .
N N3 0.4997(2) 0.7033(2) 0.1553(2) 0.0163(4) Uani d 1 . .
C C1 0.4670(3) 0.6983(3) 0.2743(3) 0.0149(5) Uani d 1 . .
C C2 0.6410(3) 0.7304(3) 0.1877(3) 0.0204(5) Uani d 1 . .
H H2 0.688723 0.740200 0.122556 0.024 Uiso calc 1 . .
C C3 0.6207(3) 0.6978(4) 0.5025(3) 0.0250(6) Uani d 1 . .
H H3A 0.537674 0.701727 0.537995 0.030 Uiso calc 1 . .
H H3B 0.697305 0.777285 0.586192 0.030 Uiso calc 1 . .
C C4 0.6603(4) 0.5475(5) 0.4604(5) 0.0444(10) Uani d 1 . .
H H4A 0.583654 0.469047 0.378617 0.067 Uiso calc 1 . .
H H4B 0.679873 0.532091 0.549390 0.067 Uiso calc 1 . .
H H4C 0.742862 0.544324 0.426036 0.067 Uiso calc 1 . .
C C5 0.4011(3) 0.6655(3) 0.0089(3) 0.0189(5) Uani d 1 . .
H H5A 0.330815 0.577181 -0.021708 0.023 Uiso calc 1 . .
H H5B 0.451310 0.637606 -0.068294 0.023 Uiso calc 1 . .
C C6 0.3275(3) 0.7874(3) 0.0073(3) 0.0164(5) Uani d 1 . .
C C7 0.1891(3) 0.7497(3) -0.0781(3) 0.0219(5) Uani d 1 . .
H H7 0.141512 0.649021 -0.129910 0.026 Uiso calc 1 . .
C C8 0.1199(3) 0.8584(4) -0.0881(3) 0.0263(6) Uani d 1 . .
H H8 0.025642 0.831520 -0.147425 0.032 Uiso calc 1 . .
C C9 0.1876(3) 1.0051(3) -0.0123(3) 0.0262(6) Uani d 1 . .
H H9 0.140024 1.079229 -0.018807 0.031 Uiso calc 1 . .
C C10 0.3256(3) 1.0441(3) 0.0737(3) 0.0228(6) Uani d 1 . .
H H10 0.372497 1.145028 0.126042 0.027 Uiso calc 1 . .
C C11 0.3955(3) 0.9354(3) 0.0833(3) 0.0187(5) Uani d 1 . .
H H11 0.490020 0.962496 0.142054 0.022 Uiso calc 1 . .
C C12 0.2713(3) 0.8941(3) 0.3739(3) 0.0174(5) Uani d 1 . .
H H12 0.341722 0.951878 0.355949 0.021 Uiso calc 0.632(9) A 1
H H12A 0.350314 0.944188 0.359239 0.021 Uiso calc 0.368(9) A 2
C C13 0.3193(3) 0.8668(3) 0.4972(3) 0.0205(5) Uani d 1 . .
H H13 0.421300 0.905069 0.546067 0.025 Uiso calc 0.632(9) A 1
H H13A 0.418707 0.908997 0.558770 0.025 Uiso calc 0.368(9) A 2
C C14 0.2509(6) 0.8500(6) 0.6014(6) 0.0197(10) Uani d 0.632(9) A 1
H H14A 0.247315 0.949556 0.680132 0.024 Uiso calc 0.632(9) A 1
H H14B 0.306440 0.802184 0.653096 0.024 Uiso calc 0.632(9) A 1
C C14* 0.2072(11) 0.8742(9) 0.5888(11) 0.0201(14) Uani d 0.368(9) A 2
H H14C 0.256923 0.910057 0.697132 0.024 Uiso calc 0.368(9) A 2
H H14D 0.149372 0.946201 0.583349 0.024 Uiso calc 0.368(9) A 2
C C15 0.1021(7) 0.7556(7) 0.5175(9) 0.0208(12) Uani d 0.632(9) A 1
H H15A 0.073741 0.715589 0.580074 0.025 Uiso calc 0.632(9) A 1
H H15B 0.037709 0.820011 0.505153 0.025 Uiso calc 0.632(9) A 1
C C15* 0.1130(13) 0.7216(10) 0.5238(17) 0.0196(15) Uani d 0.368(9) A 2
H H15C 0.154703 0.670123 0.579203 0.024 Uiso calc 0.368(9) A 2
H H15D 0.022140 0.736906 0.541601 0.024 Uiso calc 0.368(9) A 2
C C16 0.0908(3) 0.6259(3) 0.3604(3) 0.0185(5) Uani d 1 . .
H H16A 0.064600 0.518789 0.331145 0.022 Uiso calc 0.368(9) A 2
H H16 0.061778 0.523484 0.343927 0.022 Uiso calc 0.632(9) A 1
C C17 0.0495(3) 0.6474(4) 0.2361(3) 0.0251(6) Uani d 1 . .
H H17A -0.008579 0.560589 0.138352 0.030 Uiso calc 0.368(9) A 2
H H17 0.000262 0.552259 0.141993 0.030 Uiso calc 0.632(9) A 1
C C18 0.0166(5) 0.7740(6) 0.2205(7) 0.0217(10) Uani d 0.632(9) A 1
H H18A -0.076189 0.786817 0.233287 0.026 Uiso calc 0.632(9) A 1
H H18B 0.012217 0.754635 0.116418 0.026 Uiso calc 0.632(9) A 1
C C18* 0.0107(8) 0.8150(11) 0.2781(13) 0.0211(13) Uani d 0.368(9) A 2
H H18C -0.065240 0.806315 0.192892 0.025 Uiso calc 0.368(9) A 2
H H18D -0.021354 0.852070 0.369642 0.025 Uiso calc 0.368(9) A 2
C C19 0.1217(7) 0.9192(8) 0.3355(8) 0.0220(11) Uani d 0.632(9) A 1
H H19A 0.094780 0.965922 0.430144 0.026 Uiso calc 0.632(9) A 1
H H19B 0.118846 0.988764 0.293483 0.026 Uiso calc 0.632(9) A 1
C C19* 0.1386(12) 0.9258(15) 0.3074(15) 0.0213(15) Uani d 0.368(9) A 2
H H19C 0.139711 0.922242 0.210271 0.026 Uiso calc 0.368(9) A 2
H H19D 0.130999 1.027518 0.377395 0.026 Uiso calc 0.368(9) A 2

loop_
_atom_site_aniso_label
_atom_site_aniso_U_11
_atom_site_aniso_U_22
_atom_site_aniso_U_33
_atom_site_aniso_U_12
_atom_site_aniso_U_13
_atom_site_aniso_U_23
Rh1 0.01295(10) 0.01225(10) 0.01177(10) 0.00009(7) 0.00308(7) 0.00407(8)
Cl1 0.0327(3) 0.0064(2) 0.0182(3) 0.0014(2) 0.0158(3) -0.0005(2)
N1 0.0146(10) 0.0192(11) 0.0184(11) 0.0047(8) 0.0052(8) 0.0094(9)
N2 0.0160(10) 0.0222(11) 0.0270(12) 0.0051(9) 0.0097(9) 0.0117(10)
N3 0.0182(10) 0.0159(10) 0.0166(10) 0.0054(8) 0.0076(8) 0.0079(9)
C1 0.0172(11) 0.0117(11) 0.0158(11) 0.0042(9) 0.0057(9) 0.0060(9)
C2 0.0197(12) 0.0182(12) 0.0255(14) 0.0054(10) 0.0110(11) 0.0101(11)
C3 0.0225(13) 0.0359(16) 0.0181(13) 0.0074(12) 0.0028(11) 0.0155(12)
C4 0.058(2) 0.061(2) 0.049(2) 0.040(2) 0.0296(19) 0.045(2)
C5 0.0259(13) 0.0164(12) 0.0140(12) 0.0054(10) 0.0060(10) 0.0068(10)
C6 0.0204(12) 0.0182(12) 0.0134(11) 0.0046(10) 0.0078(10) 0.0086(10)
C7 0.0212(13) 0.0223(13) 0.0192(13) 0.0003(10) 0.0053(10) 0.0082(11)
C8 0.0192(13) 0.0371(17) 0.0233(14) 0.0090(12) 0.0055(11) 0.0152(13)
C9 0.0321(15) 0.0292(15) 0.0274(15) 0.0177(12) 0.0141(12) 0.0179(13)
C10 0.0314(15) 0.0183(13) 0.0234(14) 0.0078(11) 0.0119(12) 0.0118(11)
C11 0.0204(12) 0.0181(12) 0.0170(12) 0.0020(10) 0.0059(10) 0.0081(10)
C12 0.0163(12) 0.0130(11) 0.0184(12) 0.0026(9) 0.0062(10) 0.0035(10)
C13 0.0213(13) 0.0144(12) 0.0153(12) -0.0025(10) 0.0034(10) 0.0003(10)
C14 0.0183(19) 0.0187(18) 0.0183(15) 0.0044(16) 0.0076(16) 0.0048(14)
C14* 0.018(2) 0.020(2) 0.0180(18) 0.003(2) 0.010(2) 0.0041(19)
C15 0.0186(17) 0.021(2) 0.0196(16) 0.0030(18) 0.0090(14) 0.0054(18)
C15* 0.018(2) 0.019(2) 0.0195(19) 0.003(2) 0.0093(17) 0.005(2)
C16 0.0132(11) 0.0210(13) 0.0190(12) -0.0020(10) 0.0054(10) 0.0082(11)
C17 0.0108(11) 0.0365(16) 0.0243(14) -0.0079(11) -0.0009(10) 0.0163(13)
C18 0.0141(14) 0.0277(19) 0.026(2) 0.0091(14) 0.0091(16) 0.0131(16)
C18* 0.0150(18) 0.025(2) 0.027(3) 0.0103(18) 0.009(2) 0.0127(19)
C19 0.0169(17) 0.0252(17) 0.028(3) 0.0101(14) 0.0104(16) 0.0130(17)
C19* 0.016(2) 0.025(2) 0.026(3) 0.0094(18) 0.011(2) 0.012(2)

loop_
_atom_type_symbol
_atom_type_description
_atom_type_scat_dispersion_real
_atom_type_scat_dispersion_imag
_atom_type_scat_source
C C 0.0033 0.0016 'International Tables Vol C Tables 4.2.6.8 and 6.1.1.4'
H H 0.0000 0.0000 'International Tables Vol C Tables 4.2.6.8 and 6.1.1.4'
Cl Cl 0.1484 0.1585 'International Tables Vol C Tables 4.2.6.8 and 6.1.1.4'
N N 0.0061 0.0033 'International Tables Vol C Tables 4.2.6.8 and 6.1.1.4'
Rh Rh -1.1178 0.9187 'International Tables Vol C Tables 4.2.6.8 and 6.1.1.4'

loop_
_geom_angle_atom_site_label_1
_geom_angle_atom_site_label_2
_geom_angle_atom_site_label_3
_geom_angle_site_symmetry_1
_geom_angle_site_symmetry_3
_geom_angle
_geom_angle_publ_flag
N1 C1 N3 . . 102.7(2) y
C1 Rh1 Cl1 . . 89.14(7) y
C1 Rh1 C12 . . 91.12(10) ?
C1 Rh1 C13 . . 92.94(10) ?
C1 Rh1 C16 . . 166.45(10) ?
C1 Rh1 C17 . . 157.29(11) ?
C12 Rh1 Cl1 . . 164.69(8) ?
C12 Rh1 C16 . . 92.53(10) ?
C12 Rh1 C17 . . 81.74(11) ?
C13 Rh1 Cl1 . . 156.20(8) ?
C13 Rh1 C12 . . 39.05(11) ?
C13 Rh1 C16 . . 81.79(10) ?
C13 Rh1 C17 . . 94.87(11) ?
C16 Rh1 Cl1 . . 90.76(7) ?
C17 Rh1 Cl1 . . 92.22(9) ?
C17 Rh1 C16 . . 36.25(10) ?
N2 N1 C3 . . 117.8(2) ?
C1 N1 N2 . . 113.9(2) ?
C1 N1 C3 . . 126.8(2) ?
C2 N2 N1 . . 103.2(2) ?
C1 N3 C2 . . 108.6(2) ?
C1 N3 C5 . . 125.8(2) ?
C2 N3 C5 . . 125.1(2) ?
N1 C1 Rh1 . . 130.73(19) ?
N3 C1 Rh1 . . 126.53(19) ?
N2 C2 N3 . . 111.5(2) ?
N2 C2 H2 . . 124.3 ?
N3 C2 H2 . . 124.3 ?
N1 C3 H3A . . 109.7 ?
N1 C3 H3B . . 109.7 ?
N1 C3 C4 . . 109.8(3) ?
H3A C3 H3B . . 108.2 ?
C4 C3 H3A . . 109.7 ?
C4 C3 H3B . . 109.7 ?
C3 C4 H4A . . 109.5 ?
C3 C4 H4B . . 109.5 ?
C3 C4 H4C . . 109.5 ?
H4A C4 H4B . . 109.5 ?
H4A C4 H4C . . 109.5 ?
H4B C4 H4C . . 109.5 ?
N3 C5 H5A . . 108.5 ?
N3 C5 H5B . . 108.5 ?
N3 C5 C6 . . 115.0(2) ?
H5A C5 H5B . . 107.5 ?
C6 C5 H5A . . 108.5 ?
C6 C5 H5B . . 108.5 ?
C7 C6 C5 . . 118.9(2) ?
C11 C6 C5 . . 121.9(2) ?
C11 C6 C7 . . 119.1(3) ?
C6 C7 H7 . . 119.8 ?
C6 C7 C8 . . 120.4(3) ?
C8 C7 H7 . . 119.8 ?
C7 C8 H8 . . 119.9 ?
C9 C8 C7 . . 120.3(3) ?
C9 C8 H8 . . 119.9 ?
C8 C9 H9 . . 120.1 ?
C8 C9 C10 . . 119.8(3) ?
C10 C9 H9 . . 120.1 ?
C9 C10 H10 . . 119.9 ?
C9 C10 C11 . . 120.1(3) ?
C11 C10 H10 . . 119.9 ?
C6 C11 C10 . . 120.3(3) ?
C6 C11 H11 . . 119.9 ?
C10 C11 H11 . . 119.9 ?
Rh1 C12 H12 . . 116.0 ?
Rh1 C12 H12A . . 110.1 ?
C13 C12 Rh1 . . 70.06(15) ?
C13 C12 H12 . . 116.0 ?
C13 C12 H12A . . 110.1 ?
C13 C12 C19 . . 119.0(3) ?
C13 C12 C19* . . 133.8(5) ?
C19 C12 Rh1 . . 111.6(3) ?
C19 C12 H12 . . 116.0 ?
C19* C12 Rh1 . . 114.9(5) ?
C19* C12 H12A . . 110.1 ?
Rh1 C13 H13 . . 111.5 ?
Rh1 C13 H13A . . 117.2 ?
C12 C13 Rh1 . . 70.88(15) ?
C12 C13 H13 . . 111.5 ?
C12 C13 H13A . . 117.2 ?
C12 C13 C14 . . 132.2(3) ?
C12 C13 C14* . . 113.5(5) ?
C14 C13 Rh1 . . 110.9(2) ?
C14 C13 H13 . . 111.5 ?
C14* C13 Rh1 . . 112.7(3) ?
C14* C13 H13A . . 117.2 ?
C13 C14 H14A . . 109.2 ?
C13 C14 H14B . . 109.2 ?
C13 C14 C15 . . 112.1(6) ?
H14A C14 H14B . . 107.9 ?
C15 C14 H14A . . 109.2 ?
C15 C14 H14B . . 109.2 ?
C13 C14* H14C . . 109.2 ?
C13 C14* H14D . . 109.2 ?
H14C C14* H14D . . 107.9 ?
C15* C14* C13 . . 112.0(9) ?
C15* C14* H14C . . 109.2 ?
C15* C14* H14D . . 109.2 ?
C14 C15 H15A . . 109.2 ?
C14 C15 H15B . . 109.2 ?
H15A C15 H15B . . 107.9 ?
C16 C15 C14 . . 112.2(6) ?
C16 C15 H15A . . 109.2 ?
C16 C15 H15B . . 109.2 ?
C14* C15* H15C . . 108.9 ?
C14* C15* H15D . . 108.9 ?
H15C C15* H15D . . 107.7 ?
C16 C15* C14* . . 113.4(11) ?
C16 C15* H15C . . 108.9 ?
C16 C15* H15D . . 108.9 ?
Rh1 C16 H16A . . 110.9 ?
Rh1 C16 H16 . . 116.7 ?
C15 C16 Rh1 . . 109.1(3) ?
C15 C16 H16 . . 116.7 ?
C15* C16 Rh1 . . 111.4(5) ?
C15* C16 H16A . . 110.9 ?
C17 C16 Rh1 . . 71.12(15) ?
C17 C16 C15 . . 118.1(4) ?
C17 C16 C15* . . 133.2(5) ?
C17 C16 H16A . . 110.9 ?
C17 C16 H16 . . 116.7 ?
Rh1 C17 H17A . . 117.5 ?
Rh1 C17 H17 . . 111.5 ?
C16 C17 Rh1 . . 72.63(15) ?
C16 C17 H17A . . 117.5 ?
C16 C17 H17 . . 111.5 ?
C16 C17 C18 . . 132.5(4) ?
C16 C17 C18* . . 113.6(4) ?
C18 C17 Rh1 . . 108.7(2) ?
C18 C17 H17 . . 111.5 ?
C18* C17 Rh1 . . 109.9(3) ?
C18* C17 H17A . . 117.5 ?
C17 C18 H18A . . 108.9 ?
C17 C18 H18B . . 108.9 ?
C17 C18 C19 . . 113.5(5) ?
H18A C18 H18B . . 107.7 ?
C19 C18 H18A . . 108.9 ?
C19 C18 H18B . . 108.9 ?
C17 C18* H18C . . 109.6 ?
C17 C18* H18D . . 109.6 ?
H18C C18* H18D . . 108.1 ?
C19* C18* C17 . . 110.4(8) ?
C19* C18* H18C . . 109.6 ?
C19* C18* H18D . . 109.6 ?
C12 C19 H19A . . 109.1 ?
C12 C19 H19B . . 109.1 ?
C18 C19 C12 . . 112.6(6) ?
C18 C19 H19A . . 109.1 ?
C18 C19 H19B . . 109.1 ?
H19A C19 H19B . . 107.8 ?
C12 C19* C18* . . 112.8(10) ?
C12 C19* H19C . . 109.0 ?
C12 C19* H19D . . 109.0 ?
C18* C19* H19C . . 109.0 ?
C18* C19* H19D . . 109.0 ?
H19C C19* H19D . . 107.8 ?

loop_
_geom_bond_atom_site_label_1
_geom_bond_atom_site_label_2
_geom_bond_site_symmetry_2
_geom_bond_distance
_geom_bond_publ_flag
N1 N2 . 1.382(3) ?
N1 C1 . 1.343(3) y
N1 C3 . 1.459(4) ?
N2 C2 . 1.298(4) ?
N3 C1 . 1.367(3) y
N3 C2 . 1.371(3) ?
N3 C5 . 1.465(3) ?
Rh1 Cl1 . 2.3960(6) y
Rh1 C1 . 2.014(3) ?
Rh1 C12 . 2.116(3) ?
Rh1 C13 . 2.105(3) ?
Rh1 C16 . 2.220(2) ?
Rh1 C17 . 2.201(3) ?
C2 H2 . 0.9500 ?
C3 H3A . 0.9900 ?
C3 H3B . 0.9900 ?
C3 C4 . 1.519(5) ?
C4 H4A . 0.9800 ?
C4 H4B . 0.9800 ?
C4 H4C . 0.9800 ?
C5 H5A . 0.9900 ?
C5 H5B . 0.9900 ?
C5 C6 . 1.509(4) ?
C6 C7 . 1.391(4) ?
C6 C11 . 1.391(4) ?
C7 H7 . 0.9500 ?
C7 C8 . 1.392(4) ?
C8 H8 . 0.9500 ?
C8 C9 . 1.380(4) ?
C9 H9 . 0.9500 ?
C9 C10 . 1.389(4) ?
C10 H10 . 0.9500 ?
C10 C11 . 1.394(4) ?
C11 H11 . 0.9500 ?
C12 H12 . 1.0000 ?
C12 H12A . 1.0000 ?
C12 C13 . 1.411(4) ?
C12 C19 . 1.546(8) ?
C12 C19* . 1.491(15) ?
C13 H13 . 1.0000 ?
C13 H13A . 1.0000 ?
C13 C14 . 1.473(6) ?
C13 C14* . 1.627(10) ?
C14 H14A . 0.9900 ?
C14 H14B . 0.9900 ?
C14 C15 . 1.549(6) ?
C14* H14C . 0.9900 ?
C14* H14D . 0.9900 ?
C14* C15* . 1.539(9) ?
C15 H15A . 0.9900 ?
C15 H15B . 0.9900 ?
C15 C16 . 1.539(8) ?
C15* H15C . 0.9900 ?
C15* H15D . 0.9900 ?
C15* C16 . 1.471(15) ?
C16 H16A . 1.0000 ?
C16 H16 . 1.0000 ?
C16 C17 . 1.376(4) ?
C17 H17A . 1.0000 ?
C17 H17 . 1.0000 ?
C17 C18 . 1.435(6) ?
C17 C18* . 1.678(10) ?
C18 H18A . 0.9900 ?
C18 H18B . 0.9900 ?
C18 C19 . 1.539(6) ?
C18* H18C . 0.9900 ?
C18* H18D . 0.9900 ?
C18* C19* . 1.540(8) ?
C19 H19A . 0.9900 ?
C19 H19B . 0.9900 ?
C19* H19C . 0.9900 ?
C19* H19D . 0.9900 ?

loop_
_geom_hbond_atom_site_label_D
_geom_hbond_atom_site_label_H
_geom_hbond_atom_site_label_A
_geom_hbond_site_symmetry_A
_geom_hbond_distance_DH
_geom_hbond_distance_HA
_geom_hbond_distance_DA
_geom_hbond_angle_DHA
_geom_hbond_publ_flag
C2 H2 Cl1 2_665 0.95 2.64 3.461(3) 145 yes

loop_
_geom_torsion_atom_site_label_1
_geom_torsion_atom_site_label_2
_geom_torsion_atom_site_label_3
_geom_torsion_atom_site_label_4
_geom_torsion_site_symmetry_1
_geom_torsion_site_symmetry_2
_geom_torsion_site_symmetry_3
_geom_torsion_site_symmetry_4
_geom_torsion
_geom_torsion_publ_flag
Rh1 C12 C13 C14 . . . . -101.2(4) ?
Rh1 C12 C13 C14* . . . . -107.1(3) ?
Rh1 C12 C19 C18 . . . . -12.2(6) ?
Rh1 C12 C19* C18* . . . . 36.1(11) ?
Rh1 C13 C14 C15 . . . . -40.9(6) ?
Rh1 C13 C14* C15* . . . . 12.1(11) ?
Rh1 C16 C17 C18 . . . . -99.7(4) ?
Rh1 C16 C17 C18* . . . . -104.7(3) ?
Rh1 C17 C18 C19 . . . . -37.7(6) ?
Rh1 C17 C18* C19* . . . . 13.6(10) ?
N1 N2 C2 N3 . . . . -1.0(3) ?
N2 N1 C1 Rh1 . . . . -179.34(18) ?
N2 N1 C1 N3 . . . . -0.2(3) ?
N2 N1 C3 C4 . . . . -68.3(3) ?
N3 C5 C6 C7 . . . . -142.6(2) ?
N3 C5 C6 C11 . . . . 40.2(3) ?
C1 N1 N2 C2 . . . . 0.7(3) ?
C1 N1 C3 C4 . . . . 97.3(3) ?
C1 N3 C2 N2 . . . . 1.0(3) ?
C1 N3 C5 C6 . . . . 81.8(3) ?
C2 N3 C1 Rh1 . . . . 178.78(18) ?
C2 N3 C1 N1 . . . . -0.5(3) ?
C2 N3 C5 C6 . . . . -107.3(3) ?
C3 N1 N2 C2 . . . . 168.1(2) ?
C3 N1 C1 Rh1 . . . . 14.6(4) ?
C3 N1 C1 N3 . . . . -166.2(3) ?
C5 N3 C1 Rh1 . . . . -9.1(4) ?
C5 N3 C1 N1 . . . . 171.7(2) ?
C5 N3 C2 N2 . . . . -171.2(2) ?
C5 C6 C7 C8 . . . . -176.9(2) ?
C5 C6 C11 C10 . . . . 177.1(2) ?
C6 C7 C8 C9 . . . . -0.6(4) ?
C7 C6 C11 C10 . . . . -0.1(4) ?
C7 C8 C9 C10 . . . . 0.4(4) ?
C8 C9 C10 C11 . . . . 0.0(4) ?
C9 C10 C11 C6 . . . . -0.2(4) ?
C11 C6 C7 C8 . . . . 0.4(4) ?
C12 C13 C14 C15 . . . . 41.8(7) ?
C12 C13 C14* C15* . . . . 90.2(10) ?
C13 C12 C19 C18 . . . . -90.6(6) ?
C13 C12 C19* C18* . . . . -49.5(13) ?
C13 C14 C15 C16 . . . . 37.7(8) ?
C13 C14* C15* C16 . . . . -29.5(14) ?
C14 C15 C16 Rh1 . . . . -16.1(7) ?
C14 C15 C16 C17 . . . . -94.4(6) ?
C14* C15* C16 Rh1 . . . . 32.5(12) ?
C14* C15* C16 C17 . . . . -51.3(13) ?
C15 C16 C17 Rh1 . . . . 102.1(3) ?
C15 C16 C17 C18 . . . . 2.4(5) ?
C15* C16 C17 Rh1 . . . . 102.0(7) ?
C15* C16 C17 C18* . . . . -2.6(8) ?
C16 C17 C18 C19 . . . . 45.5(7) ?
C16 C17 C18* C19* . . . . 92.7(9) ?
C17 C18 C19 C12 . . . . 34.1(8) ?
C17 C18* C19* C12 . . . . -31.3(13) ?
C19 C12 C13 Rh1 . . . . 104.3(3) ?
C19 C12 C13 C14 . . . . 3.1(6) ?
C19* C12 C13 Rh1 . . . . 105.9(7) ?
C19* C12 C13 C14* . . . . -1.2(8) ?
